data_7122331
loop_
_publ_author_name
'Schuhknecht, Danny'
'Truong, Khai-Nghi'
'Spaniol, Thomas P.'
'Maron, Laurent'
'Okuda, Jun'

_publ_section_title
;
 Molecular hydrides of divalent ytterbium supported by a macrocyclic
 ligand: synthesis, structure and olefin hydrofunctionalization catalysis.
;
_journal_issue 80
_journal_name_full 'Chemical communications (Cambridge, England)'
_journal_page_first 11280
_journal_page_last 11283
_journal_paper_doi 10.1039/c8cc05152f
_journal_volume 54
_journal_year 2018
_chemical_formula_moiety 'C48 H58 N4 Si2 Yb, 2(C4 H8 O)'
_chemical_formula_sum 'C56 H74 N4 O2 Si2 Yb'
_chemical_formula_weight 1064.41
_chemical_name_common DS-245
_chemical_properties_physical Air-sensitive,Moisture-sensitive,Oxygen-sensitive
_space_group_crystal_system monoclinic
_space_group_IT_number 14
_space_group_name_Hall '-P 2ybc'
_space_group_name_H-M_alt 'P 1 21/c 1'
_symmetry_space_group_name_Hall '-P 2ybc'
_symmetry_space_group_name_H-M 'P 1 21/c 1'
_atom_sites_solution_hydrogens mixed
_audit_creation_method SHELXL-2017/1
_audit_update_record
;
2018-06-25 deposited with the CCDC.
2018-09-11 downloaded from the CCDC.
;
_cell_angle_alpha 90
_cell_angle_beta 110.869(5)
_cell_angle_gamma 90
_cell_formula_units_Z 4
_cell_length_a 15.0291(10)
_cell_length_b 19.9303(19)
_cell_length_c 18.7135(17)
_cell_measurement_reflns_used 525
_cell_measurement_temperature 100(2)
_cell_measurement_theta_max 15.38
_cell_measurement_theta_min 2.33
_cell_volume 5237.6(8)
_computing_cell_refinement 'SMART (Bruker, 2001)'
_computing_data_collection 'SMART (Bruker, 2001)'
_computing_data_reduction 'SAINT-PLUS (Bruker, 2009)'
_computing_molecular_graphics 'PLATON (Spek, 2009)'
_computing_publication_material 'SHELXL2017/1 (Sheldrick, 2017)'
_computing_structure_refinement 'SHELXL2017/1 (Sheldrick, 2017)'
_computing_structure_solution 'SHELXS2013 (Sheldrick, 2008)'
_diffrn_ambient_temperature 100(2)
_diffrn_measured_fraction_theta_full 0.985
_diffrn_measured_fraction_theta_max 0.985
_diffrn_measurement_device_type 'Bruker APEX CCD area detector'
_diffrn_measurement_method '\w scans'
_diffrn_radiation_monochromator 'multilayer optics'
_diffrn_radiation_source microsource
_diffrn_radiation_type MoK\a
_diffrn_radiation_wavelength 0.71073
_diffrn_reflns_av_R_equivalents 0.2238
_diffrn_reflns_av_unetI/netI 0.1367
_diffrn_reflns_Laue_measured_fraction_full 0.985
_diffrn_reflns_Laue_measured_fraction_max 0.985
_diffrn_reflns_limit_h_max 15
_diffrn_reflns_limit_h_min -15
_diffrn_reflns_limit_k_max 19
_diffrn_reflns_limit_k_min -19
_diffrn_reflns_limit_l_max 18
_diffrn_reflns_limit_l_min -18
_diffrn_reflns_number 37917
_diffrn_reflns_point_group_measured_fraction_full 0.985
_diffrn_reflns_point_group_measured_fraction_max 0.985
_diffrn_reflns_theta_full 20.962
_diffrn_reflns_theta_max 20.962
_diffrn_reflns_theta_min 1.549
_exptl_absorpt_coefficient_mu 1.875
_exptl_absorpt_correction_T_max 0.7446
_exptl_absorpt_correction_T_min 0.5256
_exptl_absorpt_correction_type multi-scan
_exptl_absorpt_process_details SADABS
_exptl_crystal_colour red
_exptl_crystal_density_diffrn 1.350
_exptl_crystal_description rod
_exptl_crystal_F_000 2208
_exptl_crystal_recrystallization_method 'Re-crystallisation from solvent: thf'
_exptl_crystal_size_max 0.27
_exptl_crystal_size_mid 0.14
_exptl_crystal_size_min 0.14
_refine_diff_density_max 0.937
_refine_diff_density_min -1.107
_refine_diff_density_rms 0.141
_refine_ls_extinction_method none
_refine_ls_goodness_of_fit_ref 1.045
_refine_ls_hydrogen_treatment mixed
_refine_ls_matrix_type full
_refine_ls_number_parameters 273
_refine_ls_number_reflns 5518
_refine_ls_number_restraints 0
_refine_ls_restrained_S_all 1.045
_refine_ls_R_factor_all 0.1302
_refine_ls_R_factor_gt 0.0770
_refine_ls_shift/su_max 0.000
_refine_ls_shift/su_mean 0.000
_refine_ls_structure_factor_coef Fsqd
_refine_ls_weighting_details 'w=1/[\s^2^(Fo^2^)+(0.1006P)^2^] where P=(Fo^2^+2Fc^2^)/3'
_refine_ls_weighting_scheme calc
_refine_ls_wR_factor_gt 0.1842
_refine_ls_wR_factor_ref 0.2036
_reflns_Friedel_coverage 0.000
_reflns_number_gt 3395
_reflns_number_total 5518
_reflns_threshold_expression 'I > 2\s(I)'
_cod_data_source_file c8cc05152f2.cif
_cod_data_source_block 2
_cod_depositor_comments 'Adding full bibliography for 7122331--7122333.cif.'
_cod_database_code 7122331
_shelx_shelxl_version_number 2017/1
_shelx_space_group_comment
;
The symmetry employed for this shelxl refinement is uniquely defined
by the following loop, which should always be used as a source of
symmetry information in preference to the above space-group names.
They are only intended as comments.
;
_shelx_estimated_absorpt_t_min 0.631
_shelx_estimated_absorpt_t_max 0.779

loop_
_space_group_symop_operation_xyz
'x, y, z'
'-x, y+1/2, -z+1/2'
'-x, -y, -z'
'x, -y-1/2, z-1/2'

loop_
_atom_site_label
_atom_site_type_symbol
_atom_site_fract_x
_atom_site_fract_y
_atom_site_fract_z
_atom_site_U_iso_or_equiv
_atom_site_adp_type
_atom_site_occupancy
_atom_site_site_symmetry_order
_atom_site_calc_flag
_atom_site_refinement_flags_posn
_atom_site_refinement_flags_adp
Yb1 Yb 0.76571(5) 0.83820(3) 0.29667(3) 0.0433(3) Uani 1 1 d . .
Si1 Si 0.6056(3) 0.7633(2) 0.3503(2) 0.0479(13) Uiso 1 1 d . .
Si2 Si 0.9477(3) 0.8058(2) 0.4500(2) 0.0409(12) Uiso 1 1 d . .
N1 N 0.8902(9) 0.8364(6) 0.2199(6) 0.045(3) Uiso 1 1 d . .
N2 N 0.8193(10) 0.9583(7) 0.2791(7) 0.060(4) Uiso 1 1 d . .
N3 N 0.6169(10) 0.9179(7) 0.2167(7) 0.068(4) Uiso 1 1 d . .
N4 N 0.6924(8) 0.7874(6) 0.1669(6) 0.037(3) Uiso 1 1 d . .
C1 C 0.9890(11) 0.8140(8) 0.2632(9) 0.059(5) Uiso 1 1 d . .
H1A H 1.023826 0.809091 0.228062 0.089 Uiso 1 1 calc R U
H1B H 0.987407 0.770719 0.287616 0.089 Uiso 1 1 calc R U
H1C H 1.021053 0.847279 0.302467 0.089 Uiso 1 1 calc R U
C2 C 0.8929(12) 0.9055(8) 0.1967(8) 0.053(5) Uiso 1 1 d . .
H2A H 0.832795 0.916103 0.154270 0.064 Uiso 1 1 calc R U
H2B H 0.945862 0.911016 0.177349 0.064 Uiso 1 1 calc R U
C3 C 0.9062(12) 0.9541(9) 0.2613(9) 0.068(5) Uiso 1 1 d . .
H3A H 0.959716 0.939153 0.307146 0.081 Uiso 1 1 calc R U
H3B H 0.922082 0.999069 0.246681 0.081 Uiso 1 1 calc R U
C4 C 0.8381(13) 0.9883(9) 0.3575(9) 0.074(6) Uiso 1 1 d . .
H4A H 0.881643 0.959129 0.396626 0.111 Uiso 1 1 calc R U
H4B H 0.777879 0.992321 0.366465 0.111 Uiso 1 1 calc R U
H4C H 0.866781 1.032781 0.360190 0.111 Uiso 1 1 calc R U
C5 C 0.7468(13) 1.0001(10) 0.2227(10) 0.087(6) Uiso 1 1 d . .
H5A H 0.746682 0.989504 0.170988 0.104 Uiso 1 1 calc R U
H5B H 0.764559 1.047867 0.233184 0.104 Uiso 1 1 calc R U
C6 C 0.6496(13) 0.9901(9) 0.2236(10) 0.070(5) Uiso 1 1 d . .
H6A H 0.604378 1.016031 0.180922 0.084 Uiso 1 1 calc R U
H6B H 0.647114 1.008767 0.271868 0.084 Uiso 1 1 calc R U
C7 C 0.5283(13) 0.9115(9) 0.2316(10) 0.084(6) Uiso 1 1 d . .
H7A H 0.480223 0.941628 0.197484 0.126 Uiso 1 1 calc R U
H7B H 0.539646 0.923593 0.284882 0.126 Uiso 1 1 calc R U
H7C H 0.505592 0.865121 0.222394 0.126 Uiso 1 1 calc R U
C8 C 0.5963(13) 0.8927(8) 0.1386(9) 0.060(5) Uiso 1 1 d . .
H8A H 0.643782 0.911625 0.118708 0.072 Uiso 1 1 calc R U
H8B H 0.532847 0.909386 0.105689 0.072 Uiso 1 1 calc R U
C9 C 0.5973(12) 0.8179(8) 0.1321(9) 0.052(5) Uiso 1 1 d . .
H9A H 0.554672 0.798634 0.156710 0.062 Uiso 1 1 calc R U
H9B H 0.571108 0.805526 0.077233 0.062 Uiso 1 1 calc R U
C10 C 0.6886(11) 0.7150(7) 0.1837(8) 0.047(4) Uiso 1 1 d . .
H10A H 0.658023 0.709080 0.221639 0.056 Uiso 1 1 calc R U
H10B H 0.753439 0.696828 0.204037 0.056 Uiso 1 1 calc R U
H10C H 0.651885 0.691101 0.136664 0.056 Uiso 1 1 calc R U
C11 C 0.7460(10) 0.7962(8) 0.1140(8) 0.041(4) Uiso 1 1 d . .
H11A H 0.730249 0.840572 0.088944 0.050 Uiso 1 1 calc R U
H11B H 0.725010 0.761478 0.073630 0.050 Uiso 1 1 calc R U
C12 C 0.8515(10) 0.7913(8) 0.1532(7) 0.042(4) Uiso 1 1 d . .
H12A H 0.868178 0.744482 0.170362 0.050 Uiso 1 1 calc R U
H12B H 0.882402 0.802042 0.115914 0.050 Uiso 1 1 calc R U
C13 C 0.6491(12) 0.6803(8) 0.4047(8) 0.047(4) Uiso 1 1 d . .
C14 C 0.5895(12) 0.6293(8) 0.4169(8) 0.046(4) Uiso 1 1 d . .
H14 H 0.522498 0.635798 0.398200 0.055 Uiso 1 1 calc R U
C15 C 0.6263(11) 0.5718(8) 0.4546(8) 0.045(4) Uiso 1 1 d . .
H15 H 0.584348 0.539465 0.462555 0.054 Uiso 1 1 calc R U
C16 C 0.7222(11) 0.5589(8) 0.4814(7) 0.041(4) Uiso 1 1 d . .
H16 H 0.746091 0.517622 0.506168 0.049 Uiso 1 1 calc R U
C17 C 0.7838(12) 0.6069(7) 0.4721(8) 0.044(4) Uiso 1 1 d . .
H17 H 0.850662 0.599807 0.491659 0.053 Uiso 1 1 calc R U
C18 C 0.7456(11) 0.6649(8) 0.4339(7) 0.043(4) Uiso 1 1 d . .
H18 H 0.788514 0.696989 0.426931 0.051 Uiso 1 1 calc R U
C19 C 0.4821(12) 0.7335(9) 0.2782(9) 0.057(5) Uiso 1 1 d . .
C20 C 0.4756(12) 0.6771(8) 0.2327(8) 0.053(5) Uiso 1 1 d . .
H20 H 0.531996 0.652330 0.239511 0.064 Uiso 1 1 calc R U
C21 C 0.3886(13) 0.6544(9) 0.1765(9) 0.068(5) Uiso 1 1 d . .
H21 H 0.384719 0.614677 0.147410 0.082 Uiso 1 1 calc R U
C22 C 0.3113(15) 0.6942(10) 0.1677(11) 0.083(6) Uiso 1 1 d . .
H22 H 0.252834 0.681054 0.129636 0.099 Uiso 1 1 calc R U
C23 C 0.3098(17) 0.7504(11) 0.2077(12) 0.105(8) Uiso 1 1 d . .
H23 H 0.252784 0.774869 0.199519 0.126 Uiso 1 1 calc R U
C24 C 0.4011(15) 0.7716(11) 0.2645(10) 0.085(6) Uiso 1 1 d . .
H24 H 0.404432 0.811975 0.292273 0.102 Uiso 1 1 calc R U
C25 C 0.5669(11) 0.8181(7) 0.4194(8) 0.043(4) Uiso 1 1 d . .
C26 C 0.5087(11) 0.7952(9) 0.4576(8) 0.054(5) Uiso 1 1 d . .
H26 H 0.484528 0.750752 0.448322 0.065 Uiso 1 1 calc R U
C27 C 0.4848(12) 0.8348(9) 0.5088(9) 0.059(5) Uiso 1 1 d . .
H27 H 0.444394 0.817746 0.533641 0.070 Uiso 1 1 calc R U
C28 C 0.5199(12) 0.8987(9) 0.5234(9) 0.061(5) Uiso 1 1 d . .
H28 H 0.503202 0.926082 0.558316 0.073 Uiso 1 1 calc R U
C29 C 0.5771(12) 0.9231(9) 0.4892(9) 0.063(5) Uiso 1 1 d . .
H29 H 0.601500 0.967396 0.499674 0.075 Uiso 1 1 calc R U
C30 C 0.6011(12) 0.8823(8) 0.4373(9) 0.058(5) Uiso 1 1 d . .
H30 H 0.642568 0.899801 0.413679 0.070 Uiso 1 1 calc R U
C31 C 0.9853(10) 0.7146(7) 0.4695(8) 0.040(4) Uiso 1 1 d . .
C32 C 0.9745(11) 0.6696(8) 0.4083(9) 0.052(4) Uiso 1 1 d . .
H32 H 0.944634 0.685469 0.357408 0.062 Uiso 1 1 calc R U
C33 C 1.0059(12) 0.6029(9) 0.4193(9) 0.060(5) Uiso 1 1 d . .
H33 H 0.996882 0.574639 0.376343 0.072 Uiso 1 1 calc R U
C34 C 1.0500(13) 0.5781(10) 0.4925(10) 0.075(6) Uiso 1 1 d . .
H34 H 1.073509 0.533399 0.500802 0.090 Uiso 1 1 calc R U
C35 C 1.0586(13) 0.6208(9) 0.5536(10) 0.070(5) Uiso 1 1 d . .
H35 H 1.086479 0.604199 0.604318 0.084 Uiso 1 1 calc R U
C36 C 1.0280(11) 0.6862(8) 0.5425(9) 0.053(5) Uiso 1 1 d . .
H36 H 1.036142 0.713418 0.586052 0.063 Uiso 1 1 calc R U
C37 C 0.9345(11) 0.8376(8) 0.5433(8) 0.047(4) Uiso 1 1 d . .
C38 C 0.8500(13) 0.8577(8) 0.5443(9) 0.060(5) Uiso 1 1 d . .
H38 H 0.796184 0.853134 0.498542 0.072 Uiso 1 1 calc R U
C39 C 0.8354(14) 0.8854(9) 0.6092(10) 0.072(6) Uiso 1 1 d . .
H39 H 0.774262 0.899397 0.607620 0.087 Uiso 1 1 calc R U
C40 C 0.9138(13) 0.8906(9) 0.6737(9) 0.065(5) Uiso 1 1 d . .
H40 H 0.906513 0.909646 0.717809 0.079 Uiso 1 1 calc R U
C41 C 0.9991(16) 0.8710(10) 0.6786(11) 0.074(6) Uiso 1 1 d . .
H41 H 1.057(12) 0.858(8) 0.721(9) 0.089 Uiso 1 1 d . U
C42 C 1.0137(12) 0.8436(8) 0.6141(8) 0.052(4) Uiso 1 1 d . .
H42 H 1.075312 0.829287 0.617419 0.062 Uiso 1 1 calc R U
C43 C 1.0692(11) 0.8461(8) 0.4600(8) 0.047(4) Uiso 1 1 d . .
C44 C 1.0843(13) 0.9141(9) 0.4765(8) 0.062(5) Uiso 1 1 d . .
H44 H 1.037741 0.940119 0.487405 0.074 Uiso 1 1 calc R U
C45 C 1.1732(13) 0.9456(9) 0.4768(9) 0.066(5) Uiso 1 1 d . .
H45 H 1.183617 0.992424 0.485027 0.079 Uiso 1 1 calc R U
C46 C 1.2363(15) 0.9076(10) 0.4657(10) 0.082(6) Uiso 1 1 d . .
H46 H 1.294572 0.928601 0.469599 0.098 Uiso 1 1 calc R U
C47 C 1.2297(16) 0.8439(11) 0.4498(11) 0.090(7) Uiso 1 1 d . .
H47 H 1.278723 0.819691 0.440165 0.108 Uiso 1 1 calc R U
C48 C 1.1411(12) 0.8122(9) 0.4479(8) 0.056(5) Uiso 1 1 d . .
H48 H 1.133356 0.765422 0.437734 0.068 Uiso 1 1 calc R U
O1 O 0.4016(17) 0.8618(12) -0.0049(14) 0.192(9) Uiso 1 1 d . .
C49 C 0.334(2) 0.8832(14) -0.0754(14) 0.135(10) Uiso 1 1 d . .
H49A H 0.337241 0.932613 -0.079272 0.162 Uiso 1 1 calc R U
H49B H 0.349923 0.863295 -0.117856 0.162 Uiso 1 1 calc R U
C50 C 0.244(2) 0.8649(15) -0.0825(16) 0.155(11) Uiso 1 1 d . .
H50A H 0.222726 0.824156 -0.114422 0.186 Uiso 1 1 calc R U
H50B H 0.197492 0.901590 -0.104549 0.186 Uiso 1 1 calc R U
C51 C 0.256(3) 0.8508(17) 0.004(2) 0.199(15) Uiso 1 1 d . .
H51A H 0.246936 0.892477 0.029407 0.239 Uiso 1 1 calc R U
H51B H 0.209638 0.816865 0.007364 0.239 Uiso 1 1 calc R U
C52 C 0.344(3) 0.8282(19) 0.037(2) 0.228(18) Uiso 1 1 d . .
H52A H 0.346224 0.778824 0.031835 0.274 Uiso 1 1 calc R U
H52B H 0.369782 0.840013 0.091827 0.274 Uiso 1 1 calc R U
O2 O 0.8535(11) 0.4859(8) 0.2847(8) 0.104(5) Uiso 1 1 d . .
C53 C 0.7892(15) 0.4466(11) 0.2220(12) 0.102(7) Uiso 1 1 d . .
H53A H 0.788655 0.399788 0.239389 0.122 Uiso 1 1 calc R U
H53B H 0.813772 0.446147 0.179446 0.122 Uiso 1 1 calc R U
C54 C 0.6890(17) 0.4728(12) 0.1927(13) 0.117(8) Uiso 1 1 d . .
H54A H 0.675957 0.497224 0.143968 0.140 Uiso 1 1 calc R U
H54B H 0.642932 0.435436 0.184024 0.140 Uiso 1 1 calc R U
C55 C 0.682(2) 0.5180(15) 0.2521(16) 0.168(12) Uiso 1 1 d . .
H55A H 0.667329 0.564420 0.232494 0.201 Uiso 1 1 calc R U
H55B H 0.632252 0.502794 0.271695 0.201 Uiso 1 1 calc R U
C56 C 0.7757(17) 0.5142(13) 0.3110(13) 0.129(9) Uiso 1 1 d . .
H56A H 0.771611 0.485794 0.353159 0.154 Uiso 1 1 calc R U
H56B H 0.794765 0.559734 0.331861 0.154 Uiso 1 1 calc R U

loop_
_atom_site_aniso_label
_atom_site_aniso_U_11
_atom_site_aniso_U_22
_atom_site_aniso_U_33
_atom_site_aniso_U_23
_atom_site_aniso_U_13
_atom_site_aniso_U_12
Yb1 0.0613(6) 0.0393(5) 0.0269(4) 0.0061(4) 0.0129(3) 0.0078(5)

loop_
_atom_type_symbol
_atom_type_description
_atom_type_scat_dispersion_real
_atom_type_scat_dispersion_imag
_atom_type_scat_source
C C 0.0033 0.0016 'International Tables Vol C Tables 4.2.6.8 and 6.1.1.4'
H H 0.0000 0.0000 'International Tables Vol C Tables 4.2.6.8 and 6.1.1.4'
N N 0.0061 0.0033 'International Tables Vol C Tables 4.2.6.8 and 6.1.1.4'
Si Si 0.0817 0.0704 'International Tables Vol C Tables 4.2.6.8 and 6.1.1.4'
Yb Yb -0.3850 5.5486 'International Tables Vol C Tables 4.2.6.8 and 6.1.1.4'
O O 0.0106 0.0060 'International Tables Vol C Tables 4.2.6.8 and 6.1.1.4'

loop_
_geom_angle_atom_site_label_1
_geom_angle_atom_site_label_2
_geom_angle_atom_site_label_3
_geom_angle
N4 Yb1 N2 107.6(4)
N4 Yb1 N3 73.1(4)
N2 Yb1 N3 67.7(4)
N4 Yb1 N1 68.4(4)
N2 Yb1 N1 69.1(4)
N3 Yb1 N1 107.5(4)
N4 Yb1 C10 27.1(3)
N2 Yb1 C10 133.5(4)
N3 Yb1 C10 93.0(4)
N1 Yb1 C10 78.3(4)
N4 Yb1 Si2 136.1(3)
N2 Yb1 Si2 95.4(3)
N3 Yb1 Si2 150.7(3)
N1 Yb1 Si2 86.7(3)
C10 Yb1 Si2 115.2(3)
N4 Yb1 Si1 89.7(3)
N2 Yb1 Si1 139.2(3)
N3 Yb1 Si1 83.4(3)
N1 Yb1 Si1 150.3(3)
C10 Yb1 Si1 73.6(3)
Si2 Yb1 Si1 96.78(11)
C13 Si1 C25 104.9(6)
C13 Si1 C19 99.4(7)
C25 Si1 C19 101.2(7)
C13 Si1 Yb1 113.8(5)
C25 Si1 Yb1 112.1(5)
C19 Si1 Yb1 123.1(5)
C31 Si2 C37 105.0(6)
C31 Si2 C43 99.9(7)
C37 Si2 C43 100.0(7)
C31 Si2 Yb1 117.3(5)
C37 Si2 Yb1 114.0(5)
C43 Si2 Yb1 118.0(5)
C2 N1 C12 111.6(11)
C2 N1 C1 108.7(12)
C12 N1 C1 107.0(11)
C2 N1 Yb1 104.1(9)
C12 N1 Yb1 108.3(8)
C1 N1 Yb1 117.1(9)
C3 N2 C5 111.1(13)
C3 N2 C4 111.7(13)
C5 N2 C4 107.8(14)
C3 N2 Yb1 108.8(10)
C5 N2 Yb1 115.5(11)
C4 N2 Yb1 101.6(9)
C7 N3 C8 106.1(14)
C7 N3 C6 111.0(14)
C8 N3 C6 110.9(13)
C7 N3 Yb1 118.1(11)
C8 N3 Yb1 100.8(10)
C6 N3 Yb1 109.3(10)
C9 N4 C10 113.0(12)
C9 N4 C11 109.1(11)
C10 N4 C11 109.0(11)
C9 N4 Yb1 106.6(8)
C10 N4 Yb1 103.0(8)
C11 N4 Yb1 116.2(8)
N1 C1 H1A 109.5
N1 C1 H1B 109.5
H1A C1 H1B 109.5
N1 C1 H1C 109.5
H1A C1 H1C 109.5
H1B C1 H1C 109.5
N1 C2 C3 112.3(13)
N1 C2 H2A 109.1
C3 C2 H2A 109.1
N1 C2 H2B 109.1
C3 C2 H2B 109.1
H2A C2 H2B 107.9
N2 C3 C2 110.2(14)
N2 C3 H3A 109.6
C2 C3 H3A 109.6
N2 C3 H3B 109.6
C2 C3 H3B 109.6
H3A C3 H3B 108.1
N2 C4 H4A 109.5
N2 C4 H4B 109.5
H4A C4 H4B 109.5
N2 C4 H4C 109.5
H4A C4 H4C 109.5
H4B C4 H4C 109.5
N2 C5 C6 113.4(15)
N2 C5 H5A 108.9
C6 C5 H5A 108.9
N2 C5 H5B 108.9
C6 C5 H5B 108.9
H5A C5 H5B 107.7
C5 C6 N3 114.8(16)
C5 C6 H6A 108.6
N3 C6 H6A 108.6
C5 C6 H6B 108.6
N3 C6 H6B 108.6
H6A C6 H6B 107.5
N3 C7 H7A 109.5
N3 C7 H7B 109.5
H7A C7 H7B 109.5
N3 C7 H7C 109.5
H7A C7 H7C 109.5
H7B C7 H7C 109.5
N3 C8 C9 114.7(14)
N3 C8 H8A 108.6
C9 C8 H8A 108.6
N3 C8 H8B 108.6
C9 C8 H8B 108.6
H8A C8 H8B 107.6
N4 C9 C8 114.2(14)
N4 C9 H9A 108.7
C8 C9 H9A 108.7
N4 C9 H9B 108.7
C8 C9 H9B 108.7
H9A C9 H9B 107.6
N4 C10 Yb1 49.9(6)
N4 C10 H10A 109.5
Yb1 C10 H10A 76.4
N4 C10 H10B 109.5
Yb1 C10 H10B 87.2
H10A C10 H10B 109.5
N4 C10 H10C 109.5
Yb1 C10 H10C 158.1
H10A C10 H10C 109.5
H10B C10 H10C 109.5
N4 C11 C12 113.4(11)
N4 C11 H11A 108.9
C12 C11 H11A 108.9
N4 C11 H11B 108.9
C12 C11 H11B 108.9
H11A C11 H11B 107.7
N1 C12 C11 113.8(12)
N1 C12 H12A 108.8
C11 C12 H12A 108.8
N1 C12 H12B 108.8
C11 C12 H12B 108.8
H12A C12 H12B 107.7
C18 C13 C14 114.0(14)
C18 C13 Si1 120.4(12)
C14 C13 Si1 125.5(12)
C15 C14 C13 121.5(16)
C15 C14 H14 119.2
C13 C14 H14 119.2
C14 C15 C16 122.0(16)
C14 C15 H15 119.0
C16 C15 H15 119.0
C15 C16 C17 119.2(15)
C15 C16 H16 120.4
C17 C16 H16 120.4
C18 C17 C16 118.3(15)
C18 C17 H17 120.9
C16 C17 H17 120.9
C17 C18 C13 125.1(15)
C17 C18 H18 117.5
C13 C18 H18 117.5
C24 C19 C20 117.7(17)
C24 C19 Si1 121.3(14)
C20 C19 Si1 120.6(14)
C19 C20 C21 123.6(17)
C19 C20 H20 118.2
C21 C20 H20 118.2
C22 C21 C20 114.8(18)
C22 C21 H21 122.6
C20 C21 H21 122.6
C23 C22 C21 127(2)
C23 C22 H22 116.7
C21 C22 H22 116.7
C22 C23 C24 116(2)
C22 C23 H23 121.8
C24 C23 H23 121.8
C19 C24 C23 121(2)
C19 C24 H24 119.6
C23 C24 H24 119.6
C30 C25 C26 115.5(14)
C30 C25 Si1 120.9(12)
C26 C25 Si1 123.5(12)
C27 C26 C25 122.3(16)
C27 C26 H26 118.8
C25 C26 H26 118.8
C28 C27 C26 119.6(17)
C28 C27 H27 120.2
C26 C27 H27 120.2
C29 C28 C27 120.7(17)
C29 C28 H28 119.7
C27 C28 H28 119.7
C28 C29 C30 119.3(18)
C28 C29 H29 120.4
C30 C29 H29 120.4
C25 C30 C29 122.7(16)
C25 C30 H30 118.7
C29 C30 H30 118.7
C36 C31 C32 114.4(14)
C36 C31 Si2 125.0(11)
C32 C31 Si2 120.6(11)
C33 C32 C31 123.1(15)
C33 C32 H32 118.5
C31 C32 H32 118.5
C34 C33 C32 120.1(16)
C34 C33 H33 119.9
C32 C33 H33 119.9
C33 C34 C35 117.8(18)
C33 C34 H34 121.1
C35 C34 H34 121.1
C36 C35 C34 121.8(17)
C36 C35 H35 119.1
C34 C35 H35 119.1
C35 C36 C31 122.8(15)
C35 C36 H36 118.6
C31 C36 H36 118.6
C38 C37 C42 116.1(14)
C38 C37 Si2 121.0(12)
C42 C37 Si2 122.9(12)
C37 C38 C39 124.4(17)
C37 C38 H38 117.8
C39 C38 H38 117.8
C40 C39 C38 116.1(18)
C40 C39 H39 122.0
C38 C39 H39 122.0
C41 C40 C39 123.9(19)
C41 C40 H40 118.0
C39 C40 H40 118.0
C40 C41 C42 120.0(19)
C40 C41 H41 135(10)
C42 C41 H41 103(9)
C41 C42 C37 119.5(17)
C41 C42 H42 120.3
C37 C42 H42 120.3
C48 C43 C44 116.4(16)
C48 C43 Si2 123.6(13)
C44 C43 Si2 119.9(13)
C43 C44 C45 119.5(17)
C43 C44 H44 120.3
C45 C44 H44 120.3
C46 C45 C44 117.9(19)
C46 C45 H45 121.0
C44 C45 H45 121.0
C45 C46 C47 128(2)
C45 C46 H46 116.2
C47 C46 H46 116.2
C46 C47 C48 115(2)
C46 C47 H47 122.5
C48 C47 H47 122.5
C43 C48 C47 123.5(17)
C43 C48 H48 118.2
C47 C48 H48 118.2
C49 O1 C52 105(2)
C50 C49 O1 112(2)
C50 C49 H49A 109.3
O1 C49 H49A 109.3
C50 C49 H49B 109.3
O1 C49 H49B 109.3
H49A C49 H49B 108.0
C49 C50 C51 101(3)
C49 C50 H50A 111.5
C51 C50 H50A 111.5
C49 C50 H50B 111.5
C51 C50 H50B 111.5
H50A C50 H50B 109.3
C52 C51 C50 106(3)
C52 C51 H51A 110.6
C50 C51 H51A 110.6
C52 C51 H51B 110.6
C50 C51 H51B 110.6
H51A C51 H51B 108.8
C51 C52 O1 106(3)
C51 C52 H52A 110.6
O1 C52 H52A 110.6
C51 C52 H52B 110.6
O1 C52 H52B 110.6
H52A C52 H52B 108.7
C53 O2 C56 95.4(15)
O2 C53 C54 113.6(18)
O2 C53 H53A 108.8
C54 C53 H53A 108.8
O2 C53 H53B 108.8
C54 C53 H53B 108.8
H53A C53 H53B 107.7
C55 C54 C53 106(2)
C55 C54 H54A 110.6
C53 C54 H54A 110.6
C55 C54 H54B 110.6
C53 C54 H54B 110.6
H54A C54 H54B 108.7
C56 C55 C54 103(2)
C56 C55 H55A 111.1
C54 C55 H55A 111.1
C56 C55 H55B 111.1
C54 C55 H55B 111.1
H55A C55 H55B 109.1
C55 C56 O2 115(2)
C55 C56 H56A 108.5
O2 C56 H56A 108.5
C55 C56 H56B 108.5
O2 C56 H56B 108.5
H56A C56 H56B 107.5

loop_
_geom_bond_atom_site_label_1
_geom_bond_atom_site_label_2
_geom_bond_distance
Yb1 N4 2.496(11)
Yb1 N2 2.583(14)
Yb1 N3 2.717(14)
Yb1 N1 2.734(12)
Yb1 C10 3.178(15)
Yb1 Si2 3.247(4)
Yb1 Si1 3.278(5)
Si1 C13 1.930(16)
Si1 C25 1.935(15)
Si1 C19 1.958(17)
Si2 C31 1.899(15)
Si2 C37 1.933(15)
Si2 C43 1.941(17)
N1 C2 1.449(17)
N1 C12 1.479(16)
N1 C1 1.485(19)
N2 C3 1.461(19)
N2 C5 1.48(2)
N2 C4 1.515(18)
N3 C7 1.46(2)
N3 C8 1.470(18)
N3 C6 1.51(2)
N4 C9 1.474(18)
N4 C10 1.484(18)
N4 C11 1.492(16)
C1 H1A 0.9800
C1 H1B 0.9800
C1 H1C 0.9800
C2 C3 1.51(2)
C2 H2A 0.9900
C2 H2B 0.9900
C3 H3A 0.9900
C3 H3B 0.9900
C4 H4A 0.9800
C4 H4B 0.9800
C4 H4C 0.9800
C5 C6 1.48(2)
C5 H5A 0.9900
C5 H5B 0.9900
C6 H6A 0.9900
C6 H6B 0.9900
C7 H7A 0.9800
C7 H7B 0.9800
C7 H7C 0.9800
C8 C9 1.50(2)
C8 H8A 0.9900
C8 H8B 0.9900
C9 H9A 0.9900
C9 H9B 0.9900
C10 H10A 0.9800
C10 H10B 0.9800
C10 H10C 0.9800
C11 C12 1.494(19)
C11 H11A 0.9900
C11 H11B 0.9900
C12 H12A 0.9900
C12 H12B 0.9900
C13 C18 1.39(2)
C13 C14 1.42(2)
C14 C15 1.356(19)
C14 H14 0.9500
C15 C16 1.371(19)
C15 H15 0.9500
C16 C17 1.383(18)
C16 H16 0.9500
C17 C18 1.373(19)
C17 H17 0.9500
C18 H18 0.9500
C19 C24 1.38(2)
C19 C20 1.39(2)
C20 C21 1.43(2)
C20 H20 0.9500
C21 C22 1.37(2)
C21 H21 0.9500
C22 C23 1.35(2)
C22 H22 0.9500
C23 C24 1.47(3)
C23 H23 0.9500
C24 H24 0.9500
C25 C30 1.37(2)
C25 C26 1.389(19)
C26 C27 1.38(2)
C26 H26 0.9500
C27 C28 1.37(2)
C27 H27 0.9500
C28 C29 1.33(2)
C28 H28 0.9500
C29 C30 1.41(2)
C29 H29 0.9500
C30 H30 0.9500
C31 C36 1.406(19)
C31 C32 1.417(19)
C32 C33 1.40(2)
C32 H32 0.9500
C33 C34 1.38(2)
C33 H33 0.9500
C34 C35 1.39(2)
C34 H34 0.9500
C35 C36 1.37(2)
C35 H35 0.9500
C36 H36 0.9500
C37 C38 1.34(2)
C37 C42 1.44(2)
C38 C39 1.42(2)
C38 H38 0.9500
C39 C40 1.36(2)
C39 H39 0.9500
C40 C41 1.31(2)
C40 H40 0.9500
C41 C42 1.41(2)
C41 H41 0.98(16)
C42 H42 0.9500
C43 C48 1.36(2)
C43 C44 1.39(2)
C44 C45 1.47(2)
C44 H44 0.9500
C45 C46 1.29(2)
C45 H45 0.9500
C46 C47 1.30(2)
C46 H46 0.9500
C47 C48 1.46(2)
C47 H47 0.9500
C48 H48 0.9500
O1 C49 1.41(3)
O1 C52 1.51(4)
C49 C50 1.37(3)
C49 H49A 0.9900
C49 H49B 0.9900
C50 C51 1.59(4)
C50 H50A 0.9900
C50 H50B 0.9900
C51 C52 1.32(4)
C51 H51A 0.9900
C51 H51B 0.9900
C52 H52A 0.9900
C52 H52B 0.9900
O2 C53 1.45(2)
O2 C56 1.53(2)
C53 C54 1.50(3)
C53 H53A 0.9900
C53 H53B 0.9900
C54 C55 1.47(3)
C54 H54A 0.9900
C54 H54B 0.9900
C55 C56 1.45(3)
C55 H55A 0.9900
C55 H55B 0.9900
C56 H56A 0.9900
C56 H56B 0.9900
